data_7038926
loop_
_publ_author_name
'Naga Babu, Chatla'
'Suresh, Paladugu'
'Srinivas, Katam'
'Sathyanarayana, Arruri'
'Sampath, Natarajan'
'Prabusankar, Ganesan'

_publ_section_title
;
 Catalytically active lead(ii)-imidazolium coordination assemblies with
 diversified lead(ii) coordination geometries.
;
_journal_issue 19
_journal_name_full 'Dalton transactions (Cambridge, England : 2003)'
_journal_page_first 8164
_journal_page_last 8173
_journal_paper_doi 10.1039/c5dt04409j
_journal_volume 45
_journal_year 2016
_chemical_formula_moiety 'C7 H7 N3 O7 Pb'
_chemical_formula_sum 'C7 H7 N3 O7 Pb'
_chemical_formula_weight 452.35
_space_group_crystal_system monoclinic
_space_group_IT_number 14
_space_group_name_Hall '-P 2ybc'
_space_group_name_H-M_alt 'P 1 21/c 1'
_symmetry_space_group_name_Hall '-P 2ybc'
_symmetry_space_group_name_H-M 'P 1 21/c 1'
_atom_sites_solution_hydrogens geom
_audit_creation_date 2016-02-24
_audit_creation_method
;
Olex2 1.2-alpha
(compiled 2015.11.10 svn.r3248 for OlexSys, GUI svn.r5133)
;
_audit_update_record
;
2016-02-28 deposited with the CCDC.
2016-04-04 downloaded from the CCDC.
;
_cell_angle_alpha 90
_cell_angle_beta 97.340(3)
_cell_angle_gamma 90
_cell_formula_units_Z 4
_cell_length_a 4.53460(10)
_cell_length_b 20.2191(6)
_cell_length_c 11.4766(3)
_cell_measurement_reflns_used 1966
_cell_measurement_temperature 150
_cell_measurement_theta_max 70.725
_cell_measurement_theta_min 4.373
_cell_volume 1043.62(5)
_computing_cell_refinement
;
CrysAlisPro, Oxford Diffraction Ltd.,
Version 1.171.33.55
;
_computing_data_collection
;
CrysAlisPro, Oxford Diffraction Ltd.,
Version 1.171.33.55
;
_computing_data_reduction
;
CrysAlisPro, Oxford Diffraction Ltd.,
Version 1.171.33.55
;
_computing_molecular_graphics 'Olex2 (Dolomanov et al., 2009)'
_computing_publication_material 'Olex2 (Dolomanov et al., 2009)'
_computing_structure_refinement 'ShelXL (Sheldrick, 2015)'
_computing_structure_solution 'ShelXS-1997 (Sheldrick, 2008)'
_diffrn_ambient_temperature 150
_diffrn_measured_fraction_theta_full 0.999
_diffrn_measured_fraction_theta_max 0.977
_diffrn_measurement_device_type
;
Goniometer Xcalibur, detector: Ruby
Oxford Diffraction (2007). Oxford Diffraction Ltd.,
Xcalibur CCD system
;
_diffrn_measurement_method 'w\ scan'
_diffrn_radiation_type CuK\a
_diffrn_radiation_wavelength 1.54184
_diffrn_reflns_av_R_equivalents 0.0492
_diffrn_reflns_av_unetI/netI 0.0443
_diffrn_reflns_Laue_measured_fraction_full 0.999
_diffrn_reflns_Laue_measured_fraction_max 0.977
_diffrn_reflns_limit_h_max 3
_diffrn_reflns_limit_h_min -5
_diffrn_reflns_limit_k_max 24
_diffrn_reflns_limit_k_min -20
_diffrn_reflns_limit_l_max 13
_diffrn_reflns_limit_l_min -13
_diffrn_reflns_number 3501
_diffrn_reflns_point_group_measured_fraction_full 0.999
_diffrn_reflns_point_group_measured_fraction_max 0.977
_diffrn_reflns_theta_full 67.684
_diffrn_reflns_theta_max 70.725
_diffrn_reflns_theta_min 4.373
_diffrn_source 'Enhance (Cu) X-ray Source'
_exptl_absorpt_coefficient_mu 31.843
_exptl_absorpt_correction_T_max 0.0942
_exptl_absorpt_correction_T_min 0.0176
_exptl_absorpt_correction_type sphere
_exptl_absorpt_process_details
;
C.W.Dwiggins Jr. Acta Cryst.(1975), A31,146-148.
;
_exptl_crystal_colour Colorless
_exptl_crystal_density_diffrn 2.879
_exptl_crystal_description Block
_exptl_crystal_F_000 832
_exptl_crystal_size_max 0.13
_exptl_crystal_size_mid 0.10
_exptl_crystal_size_min 0.05
_exptl_crystal_size_rad 0.1100
_refine_diff_density_max 2.976
_refine_diff_density_min -3.066
_refine_diff_density_rms 0.464
_refine_ls_extinction_method none
_refine_ls_goodness_of_fit_ref 1.074
_refine_ls_hydrogen_treatment constr
_refine_ls_matrix_type full
_refine_ls_number_parameters 163
_refine_ls_number_reflns 1966
_refine_ls_number_restraints 0
_refine_ls_restrained_S_all 1.074
_refine_ls_R_factor_all 0.0733
_refine_ls_R_factor_gt 0.0726
_refine_ls_shift/su_max 0.001
_refine_ls_shift/su_mean 0.000
_refine_ls_structure_factor_coef Fsqd
_refine_ls_weighting_details 'w=1/[\s^2^(Fo^2^)+(0.1572P)^2^+0.1683P] where P=(Fo^2^+2Fc^2^)/3'
_refine_ls_weighting_scheme calc
_refine_ls_wR_factor_gt 0.1886
_refine_ls_wR_factor_ref 0.1909
_reflns_Friedel_coverage 0.000
_reflns_number_gt 1875
_reflns_number_total 1966
_reflns_threshold_expression 'I > 2\s(I)'
_cod_data_source_file c5dt04409j3.cif
_cod_data_source_block 1
_cod_depositor_comments
;
The following automatic conversions were performed:
'__computing_data_collection' tag replaced with
'_computing_data_collection' tag.

Automatic conversion script
Id: cif_correct_tags 4268 2015-11-12 08:31:59Z antanas 

The following automatic conversions were performed:

'_exptl_absorpt_correction_type' value 'Sphere' changed to 'sphere'
according to
/usr/data/users/saulius/crontab/automatic-downloads/rss-feeds/RSC/lib/dictionaries/cif_core.dic
dictionary named 'cif_core.dic' version 2.4.2 from 2011-04-26.

Automatic conversion script
Id: cif_fix_values 4268 2015-11-12 08:31:59Z antanas 

 Adding full bibliography for 7038926--7038930.cif.
;
_cod_database_code 7038926
_shelx_space_group_comment
;
The symmetry employed for this shelxl refinement is uniquely defined
by the following loop, which should always be used as a source of
symmetry information in preference to the above space-group names.
They are only intended as comments.
;
_olex2_refinement_description
;
1. Fixed Uiso
 At 1.2 times of:
  All C(H) groups, All C(H,H) groups
2.a Secondary CH2 refined with riding coordinates:
 C2(H2A,H2B), C5(H5A,H5B)
2.b Aromatic/amide H refined with riding coordinates:
 C3(H3), C4(H4), C6(H6)
;
_shelx_shelxl_version_number 2014/8
_olex2_submission_special_instructions 'No special instructions were received'

loop_
_space_group_symop_operation_xyz
'x, y, z'
'-x, y+1/2, -z+1/2'
'-x, -y, -z'
'x, -y-1/2, z-1/2'

loop_
_atom_site_label
_atom_site_type_symbol
_atom_site_fract_x
_atom_site_fract_y
_atom_site_fract_z
_atom_site_U_iso_or_equiv
_atom_site_adp_type
_atom_site_occupancy
_atom_site_site_symmetry_order
_atom_site_calc_flag
_atom_site_refinement_flags_posn
Pb1 Pb 0.30550(8) 0.01196(2) 0.67610(3) 0.0399(3) Uani 1 1 d .
O1 O 0.5683(17) 0.0862(4) 0.8178(6) 0.0463(16) Uani 1 1 d .
O2 O 0.7151(16) 0.0586(3) 0.5643(6) 0.0442(15) Uani 1 1 d .
O3 O 0.0771(15) 0.1273(3) 0.6379(6) 0.0433(14) Uani 1 1 d .
O4 O 0.4245(18) -0.0933(4) 0.8119(7) 0.0509(16) Uani 1 1 d .
O5 O 0.7180(19) -0.0954(3) 0.6771(6) 0.0484(15) Uani 1 1 d .
O6 O 0.7094(18) -0.1781(4) 0.7966(7) 0.0541(18) Uani 1 1 d .
O7 O 0.945(2) 0.0137(3) 0.8296(7) 0.0453(19) Uani 1 1 d .
N3 N 0.7726(19) 0.2720(4) 0.9958(6) 0.0403(16) Uani 1 1 d .
N2 N 0.9265(19) 0.1752(4) 0.9545(6) 0.0401(16) Uani 1 1 d .
N1 N 0.6184(18) -0.1228(4) 0.7608(7) 0.0412(16) Uani 1 1 d .
C1 C 0.822(2) 0.0649(5) 0.8612(8) 0.041(2) Uani 1 1 d .
C2 C 0.996(2) 0.1039(4) 0.9604(8) 0.0402(18) Uani 1 1 d .
H2A H 0.9506 0.0865 1.0350 0.048 Uiso 1 1 calc R
H2B H 1.2066 0.0978 0.9573 0.048 Uiso 1 1 calc R
C3 C 1.018(2) 0.2172(5) 0.8733(8) 0.044(2) Uani 1 1 d .
H3 H 1.1260 0.2057 0.8128 0.053 Uiso 1 1 calc R
C4 C 0.921(2) 0.2790(5) 0.8967(8) 0.045(2) Uani 1 1 d .
H4 H 0.9486 0.3176 0.8556 0.054 Uiso 1 1 calc R
C5 C 0.619(2) 0.3247(5) 1.0485(8) 0.0411(19) Uani 1 1 d .
H5A H 0.5402 0.3077 1.1173 0.049 Uiso 1 1 calc R
H5B H 0.4528 0.3395 0.9930 0.049 Uiso 1 1 calc R
C6 C 0.781(2) 0.2083(4) 1.0287(9) 0.0419(19) Uani 1 1 d .
H6 H 0.6996 0.1906 1.0922 0.050 Uiso 1 1 calc R
C7 C 0.824(2) 0.1155(4) 0.5850(8) 0.0388(18) Uani 1 1 d .

loop_
_atom_site_aniso_label
_atom_site_aniso_U_11
_atom_site_aniso_U_22
_atom_site_aniso_U_33
_atom_site_aniso_U_23
_atom_site_aniso_U_13
_atom_site_aniso_U_12
Pb1 0.0406(4) 0.0329(4) 0.0477(4) -0.00049(10) 0.0114(3) 0.00055(10)
O1 0.042(4) 0.050(4) 0.048(3) -0.005(3) 0.010(3) 0.000(3)
O2 0.044(4) 0.039(3) 0.051(3) 0.006(3) 0.011(3) -0.002(3)
O3 0.038(3) 0.038(3) 0.056(3) 0.002(3) 0.016(3) -0.005(3)
O4 0.053(4) 0.045(3) 0.058(4) 0.009(3) 0.023(3) 0.006(3)
O5 0.061(4) 0.036(3) 0.051(3) 0.000(3) 0.015(3) -0.004(3)
O6 0.055(5) 0.048(4) 0.061(4) 0.008(4) 0.015(3) 0.012(3)
O7 0.058(5) 0.035(4) 0.047(4) -0.003(2) 0.023(4) -0.004(2)
N3 0.044(4) 0.037(3) 0.042(3) 0.000(3) 0.010(3) -0.004(3)
N2 0.045(4) 0.035(3) 0.041(4) -0.005(3) 0.008(3) 0.000(3)
N1 0.037(4) 0.040(4) 0.046(4) 0.001(3) 0.006(3) 0.001(3)
C1 0.046(5) 0.037(4) 0.041(4) -0.005(4) 0.014(4) -0.004(4)
C2 0.044(5) 0.031(4) 0.048(4) -0.004(3) 0.012(4) 0.001(4)
C3 0.047(5) 0.039(4) 0.049(5) -0.008(4) 0.018(4) -0.004(4)
C4 0.054(6) 0.038(4) 0.045(4) 0.001(4) 0.015(4) 0.001(4)
C5 0.040(5) 0.035(4) 0.050(5) 0.001(4) 0.013(4) -0.002(4)
C6 0.040(4) 0.033(4) 0.054(5) 0.003(4) 0.008(4) -0.002(4)
C7 0.040(4) 0.035(4) 0.045(4) 0.006(4) 0.021(4) 0.001(4)

loop_
_atom_type_symbol
_atom_type_description
_atom_type_scat_dispersion_real
_atom_type_scat_dispersion_imag
_atom_type_scat_source
C C 0.0181 0.0091 'International Tables Vol C Tables 4.2.6.8 and 6.1.1.4'
H H 0.0000 0.0000 'International Tables Vol C Tables 4.2.6.8 and 6.1.1.4'
N N 0.0311 0.0180 'International Tables Vol C Tables 4.2.6.8 and 6.1.1.4'
O O 0.0492 0.0322 'International Tables Vol C Tables 4.2.6.8 and 6.1.1.4'
Pb Pb -4.0753 8.5060 'International Tables Vol C Tables 4.2.6.8 and 6.1.1.4'

loop_
_geom_angle_atom_site_label_1
_geom_angle_atom_site_label_2
_geom_angle_atom_site_label_3
_geom_angle
_geom_angle_site_symmetry_1
_geom_angle_site_symmetry_3
O1 Pb1 O2 77.4(2) . .
O1 Pb1 O3 72.8(2) . .
O1 Pb1 O4 93.3(3) . .
O1 Pb1 O7 80.3(2) . 1_455
O2 Pb1 O4 118.8(2) . .
O3 Pb1 O2 83.3(2) . .
O3 Pb1 O4 151.3(2) . .
O7 Pb1 O2 155.2(2) 1_455 .
O7 Pb1 O3 79.9(2) 1_455 .
O7 Pb1 O4 72.9(2) 1_455 .
C1 O1 Pb1 113.5(6) . .
C7 O2 Pb1 122.0(6) . .
C7 O3 Pb1 103.6(5) 1_455 .
N1 O4 Pb1 101.9(5) . .
C1 O7 Pb1 124.1(6) . 1_655
C4 N3 C5 124.9(8) . .
C6 N3 C4 109.0(8) . .
C6 N3 C5 126.0(8) . .
C3 N2 C2 124.1(8) . .
C6 N2 C2 125.8(8) . .
C6 N2 C3 110.0(8) . .
O5 N1 O4 119.4(8) . .
O5 N1 O6 121.2(9) . .
O6 N1 O4 119.4(8) . .
O1 C1 C2 118.4(8) . .
O7 C1 O1 125.6(9) . .
O7 C1 C2 116.0(9) . .
N2 C2 C1 112.7(8) . .
N2 C2 H2A 109.1 . .
N2 C2 H2B 109.1 . .
C1 C2 H2A 109.1 . .
C1 C2 H2B 109.1 . .
H2A C2 H2B 107.8 . .
N2 C3 H3 126.1 . .
C4 C3 N2 107.8(8) . .
C4 C3 H3 126.1 . .
N3 C4 H4 127.2 . .
C3 C4 N3 105.5(8) . .
C3 C4 H4 127.2 . .
N3 C5 H5A 109.1 . .
N3 C5 H5B 109.1 . .
N3 C5 C7 112.6(8) . 4_566
H5A C5 H5B 107.8 . .
C7 C5 H5A 109.1 4_566 .
C7 C5 H5B 109.1 4_566 .
N3 C6 H6 126.1 . .
N2 C6 N3 107.7(9) . .
N2 C6 H6 126.1 . .
O2 C7 C5 117.0(9) . 4_565
O3 C7 O2 125.2(9) 1_655 .
O3 C7 C5 117.6(8) 1_655 4_565

loop_
_geom_bond_atom_site_label_1
_geom_bond_atom_site_label_2
_geom_bond_distance
_geom_bond_site_symmetry_2
Pb1 O1 2.412(7) .
Pb1 O2 2.568(7) .
Pb1 O3 2.566(7) .
Pb1 O4 2.652(7) .
Pb1 O7 2.553(8) 1_455
O1 C1 1.269(13) .
O2 C7 1.262(11) .
O3 C7 1.252(12) 1_455
O4 N1 1.267(11) .
O5 N1 1.242(11) .
O6 N1 1.243(11) .
O7 Pb1 2.553(8) 1_655
O7 C1 1.250(12) .
N3 C4 1.401(13) .
N3 C5 1.447(12) .
N3 C6 1.341(12) .
N2 C2 1.475(10) .
N2 C3 1.363(13) .
N2 C6 1.324(13) .
C1 C2 1.519(13) .
C2 H2A 0.9700 .
C2 H2B 0.9700 .
C3 H3 0.9300 .
C3 C4 1.360(13) .
C4 H4 0.9300 .
C5 H5A 0.9700 .
C5 H5B 0.9700 .
C5 C7 1.549(12) 4_566
C6 H6 0.9300 .
C7 O3 1.252(12) 1_655
C7 C5 1.549(12) 4_565

loop_
_geom_torsion_atom_site_label_1
_geom_torsion_atom_site_label_2
_geom_torsion_atom_site_label_3
_geom_torsion_atom_site_label_4
_geom_torsion
_geom_torsion_site_symmetry_1
_geom_torsion_site_symmetry_4
Pb1 O1 C1 O7 6.0(13) . .
Pb1 O1 C1 C2 -173.9(6) . .
Pb1 O2 C7 O3 106.8(9) . 1_655
Pb1 O2 C7 C5 -69.4(9) . 4_565
Pb1 O4 N1 O5 6.8(9) . .
Pb1 O4 N1 O6 -174.4(7) . .
Pb1 O7 C1 O1 93.1(12) 1_655 .
Pb1 O7 C1 C2 -87.1(10) 1_655 .
O1 C1 C2 N2 -29.0(13) . .
O7 C1 C2 N2 151.1(9) . .
N2 C3 C4 N3 0.7(12) . .
C2 N2 C3 C4 -178.2(9) . .
C2 N2 C6 N3 178.0(9) . .
C3 N2 C2 C1 -72.4(12) . .
C3 N2 C6 N3 0.8(11) . .
C4 N3 C5 C7 -56.9(12) . 4_566
C4 N3 C6 N2 -0.4(12) . .
C5 N3 C4 C3 -176.6(9) . .
C5 N3 C6 N2 176.0(8) . .
C6 N3 C4 C3 -0.2(13) . .
C6 N3 C5 C7 127.3(10) . 4_566
C6 N2 C2 C1 110.8(10) . .
C6 N2 C3 C4 -0.9(11) . .
